data_7217747
loop_
_publ_author_name
'Shen, Yali'
'Lu, Jialin'
'Tang, Chunying'
'Wang, Fang'
'Zhang, Yong'
'Jia, Dingxian'

_publ_section_title
;
 Polymeric templates and solvent effects: syntheses and properties of
 polymeric iodoargentates containing solvated [Mn(4,4&#x2032;-bpy)]2+
 cations
;
_journal_name_full 'RSC Advances'
_journal_paper_doi 10.1039/C4RA08121H
_journal_year 2014
_chemical_formula_moiety 'C28 H48 Ag10 I12 Mn N4 O8 S4'
_chemical_formula_sum 'C28 H48 Ag10 I12 Mn N4 O8 S4'
_chemical_formula_weight 3353.38
_chemical_name_systematic
; 
 ? 
;
_space_group_IT_number 14
_symmetry_cell_setting monoclinic
_symmetry_Int_Tables_number 14
_symmetry_space_group_name_Hall '-P 2ybc'
_symmetry_space_group_name_H-M 'P 1 21/c 1'
_atom_sites_solution_hydrogens geom
_atom_sites_solution_primary direct
_atom_sites_solution_secondary difmap
_audit_creation_method SHELXL-97
_cell_angle_alpha 90.00
_cell_angle_beta 100.299(2)
_cell_angle_gamma 90.00
_cell_formula_units_Z 2
_cell_length_a 16.3520(11)
_cell_length_b 7.8920(5)
_cell_length_c 27.221(2)
_cell_measurement_reflns_used 14195
_cell_measurement_temperature 223(2)
_cell_measurement_theta_max 25.35
_cell_measurement_theta_min 3.0
_cell_volume 3456.3(4)
_computing_cell_refinement CrystalClear
_computing_data_collection CrystalClear
_computing_data_reduction CrystalStructure
_computing_structure_refinement 'SHELXL-97 (Sheldrick, 1997)'
_computing_structure_solution 'SHELXS-97 (Sheldrick, 1990)'
_diffrn_ambient_temperature 223(2)
_diffrn_detector_area_resol_mean 14.63
_diffrn_measured_fraction_theta_full 0.997
_diffrn_measured_fraction_theta_max 0.997
_diffrn_measurement_device_type 'Rigaku Saturn'
_diffrn_measurement_method \w
_diffrn_radiation_monochromator graphite
_diffrn_radiation_source 'fine-focus sealed tube'
_diffrn_radiation_type MoK\a
_diffrn_radiation_wavelength 0.71073
_diffrn_reflns_av_R_equivalents 0.0476
_diffrn_reflns_av_sigmaI/netI 0.0399
_diffrn_reflns_limit_h_max 19
_diffrn_reflns_limit_h_min -19
_diffrn_reflns_limit_k_max 9
_diffrn_reflns_limit_k_min -9
_diffrn_reflns_limit_l_max 32
_diffrn_reflns_limit_l_min -27
_diffrn_reflns_number 27056
_diffrn_reflns_theta_full 25.35
_diffrn_reflns_theta_max 25.35
_diffrn_reflns_theta_min 3.03
_exptl_absorpt_coefficient_mu 8.460
_exptl_absorpt_correction_T_max 0.4850
_exptl_absorpt_correction_T_min 0.1413
_exptl_absorpt_correction_type multi-scan
_exptl_absorpt_process_details 'Jacobson, R. (1998) Private communication'
_exptl_crystal_colour colorless
_exptl_crystal_density_diffrn 3.222
_exptl_crystal_density_method 'not measured'
_exptl_crystal_description prism
_exptl_crystal_F_000 3006
_exptl_crystal_size_max 0.38
_exptl_crystal_size_mid 0.10
_exptl_crystal_size_min 0.10
_refine_diff_density_max 1.841
_refine_diff_density_min -1.053
_refine_diff_density_rms 0.178
_refine_ls_extinction_method none
_refine_ls_goodness_of_fit_ref 1.193
_refine_ls_hydrogen_treatment constr
_refine_ls_matrix_type full
_refine_ls_number_parameters 309
_refine_ls_number_reflns 6323
_refine_ls_number_restraints 6
_refine_ls_restrained_S_all 1.193
_refine_ls_R_factor_all 0.0577
_refine_ls_R_factor_gt 0.0474
_refine_ls_shift/su_max 0.001
_refine_ls_shift/su_mean 0.000
_refine_ls_structure_factor_coef Fsqd
_refine_ls_weighting_details 'calc w=1/[\s^2^(Fo^2^)+(0.0253P)^2^+13.8268P] where P=(Fo^2^+2Fc^2^)/3'
_refine_ls_weighting_scheme calc
_refine_ls_wR_factor_gt 0.0836
_refine_ls_wR_factor_ref 0.0869
_reflns_number_gt 5589
_reflns_number_total 6323
_reflns_threshold_expression >2sigma(I)
_cod_data_source_file c4ra08121h2.cif
_cod_data_source_block shelxl
_cod_original_sg_symbol_H-M 'P 21/c'
_cod_database_code 7217747

loop_
_symmetry_equiv_pos_as_xyz
'x, y, z'
'-x, y+1/2, -z+1/2'
'-x, -y, -z'
'x, -y-1/2, z-1/2'

loop_
_atom_site_label
_atom_site_type_symbol
_atom_site_fract_x
_atom_site_fract_y
_atom_site_fract_z
_atom_site_U_iso_or_equiv
_atom_site_adp_type
_atom_site_occupancy
_atom_site_symmetry_multiplicity
_atom_site_calc_flag
_atom_site_refinement_flags
Ag1 Ag 1.06947(5) 0.60169(10) 0.66713(3) 0.0436(2) Uani 1 1 d .
Ag2 Ag 0.87729(5) 0.60305(10) 0.66601(3) 0.0426(2) Uani 1 1 d .
Ag3 Ag 0.85234(5) 0.59874(10) 0.78887(3) 0.0422(2) Uani 1 1 d .
Ag4 Ag 1.03445(5) 0.61429(10) 0.85238(3) 0.0436(2) Uani 1 1 d .
Ag5 Ag 0.83330(5) 0.10074(10) 0.71950(3) 0.0419(2) Uani 1 1 d .
I1 I 0.99780(3) 0.46291(6) 0.75046(2) 0.03958(14) Uani 1 1 d .
I2 I 0.95188(4) 0.79080(7) 0.59808(2) 0.04397(16) Uani 1 1 d .
I3 I 0.75722(4) 0.77727(7) 0.70833(3) 0.04453(16) Uani 1 1 d .
I4 I 0.81124(4) 0.28574(7) 0.63037(2) 0.04600(15) Uani 1 1 d .
I5 I 0.89531(4) 0.78710(7) 0.87762(3) 0.04553(16) Uani 1 1 d .
I6 I 0.77938(4) 0.27543(7) 0.79778(3) 0.04779(16) Uani 1 1 d .
Mn1 Mn 0.5000 0.5000 0.5000 0.0260(4) Uani 1 2 d S
N1 N 0.4975(4) 0.5043(9) 0.4147(3) 0.0311(17) Uani 1 1 d .
N2 N 0.4766(5) 0.4606(10) 0.1523(3) 0.043(2) Uani 1 1 d .
O1 O 0.5975(4) 0.6831(7) 0.5068(2) 0.0381(15) Uani 1 1 d .
O2 O 0.4138(3) 0.7119(7) 0.4924(2) 0.0327(14) Uani 1 1 d D
H2A H 0.4280 0.7793 0.5158 0.039 Uiso 1 1 d RD
H2B H 0.3629 0.7008 0.4908 0.039 Uiso 1 1 d RD
S1 S 0.68602(15) 0.7007(3) 0.53563(10) 0.0393(6) Uani 1 1 d .
S2 S 0.81015(16) 0.2304(3) 0.49524(10) 0.0457(6) Uani 1 1 d .
C1 C 0.4299(5) 0.5504(12) 0.3825(4) 0.037(2) Uani 1 1 d .
H1 H 0.3838 0.5904 0.3954 0.045 Uiso 1 1 calc R
C2 C 0.4239(5) 0.5426(11) 0.3316(4) 0.034(2) Uani 1 1 d .
H2 H 0.3742 0.5746 0.3106 0.041 Uiso 1 1 calc R
C3 C 0.4910(5) 0.4879(11) 0.3112(3) 0.031(2) Uani 1 1 d .
C4 C 0.5610(6) 0.4417(13) 0.3447(4) 0.043(3) Uani 1 1 d .
H4 H 0.6082 0.4033 0.3328 0.052 Uiso 1 1 calc R
C5 C 0.5625(6) 0.4512(13) 0.3948(4) 0.042(2) Uani 1 1 d .
H5 H 0.6114 0.4191 0.4165 0.051 Uiso 1 1 calc R
C6 C 0.4862(5) 0.4752(10) 0.2564(3) 0.0286(19) Uani 1 1 d .
C7 C 0.5558(6) 0.4928(14) 0.2342(4) 0.049(3) Uani 1 1 d .
H7 H 0.6086 0.5101 0.2539 0.059 Uiso 1 1 calc R
C8 C 0.5464(7) 0.4846(14) 0.1833(4) 0.054(3) Uani 1 1 d .
H8 H 0.5946 0.4974 0.1693 0.064 Uiso 1 1 calc R
C9 C 0.4109(6) 0.4388(13) 0.1736(4) 0.048(3) Uani 1 1 d .
H9 H 0.3596 0.4172 0.1527 0.058 Uiso 1 1 calc R
C10 C 0.4123(6) 0.4458(13) 0.2244(4) 0.045(2) Uani 1 1 d .
H10 H 0.3630 0.4304 0.2370 0.053 Uiso 1 1 calc R
O3 O 0.7388(4) 0.3524(9) 0.4872(3) 0.058(2) Uani 1 1 d .
O4 O 0.5539(5) 1.0041(8) 0.4519(3) 0.058(2) Uani 1 1 d D
H4B H 0.5392 0.9804 0.4220 0.070 Uiso 1 1 d RD
H4A H 0.5560 0.9143 0.4673 0.070 Uiso 1 1 d RD
C11 C 0.6869(7) 0.8985(12) 0.5679(5) 0.063(3) Uani 1 1 d .
H11A H 0.6624 0.9856 0.5447 0.095 Uiso 1 1 calc R
H11B H 0.7437 0.9292 0.5818 0.095 Uiso 1 1 calc R
H11C H 0.6550 0.8880 0.5945 0.095 Uiso 1 1 calc R
C12 C 0.7434(7) 0.7590(16) 0.4884(5) 0.068(4) Uani 1 1 d .
H12A H 0.7390 0.6699 0.4635 0.092 Uiso 1 1 calc R
H12B H 0.8013 0.7756 0.5033 0.092 Uiso 1 1 calc R
H12C H 0.7210 0.8635 0.4726 0.092 Uiso 1 1 calc R
C13 C 0.8999(7) 0.3632(15) 0.5053(5) 0.063(3) Uani 1 1 d .
H13A H 0.8936 0.4516 0.4801 0.094 Uiso 1 1 calc R
H13B H 0.9488 0.2960 0.5029 0.094 Uiso 1 1 calc R
H13C H 0.9063 0.4142 0.5381 0.094 Uiso 1 1 calc R
C14 C 0.8182(9) 0.1584(19) 0.4354(5) 0.091(5) Uani 1 1 d .
H14A H 0.7703 0.0889 0.4224 0.127 Uiso 1 1 calc R
H14B H 0.8685 0.0919 0.4372 0.127 Uiso 1 1 calc R
H14C H 0.8203 0.2548 0.4135 0.127 Uiso 1 1 calc R

loop_
_atom_site_aniso_label
_atom_site_aniso_U_11
_atom_site_aniso_U_22
_atom_site_aniso_U_33
_atom_site_aniso_U_23
_atom_site_aniso_U_13
_atom_site_aniso_U_12
Ag1 0.0438(4) 0.0462(4) 0.0458(6) 0.0050(4) 0.0085(4) -0.0023(3)
Ag2 0.0388(5) 0.0424(4) 0.0415(6) 0.0024(4) 0.0015(4) 0.0028(4)
Ag3 0.0395(5) 0.0443(4) 0.0453(6) -0.0029(4) 0.0046(4) 0.0031(4)
Ag4 0.0428(4) 0.0410(4) 0.0398(6) -0.0046(4) 0.0018(4) -0.0042(4)
Ag5 0.0407(5) 0.0418(4) 0.0444(6) -0.0028(4) 0.0020(4) 0.0018(4)
I1 0.0419(3) 0.0424(3) 0.0345(4) 0.0012(2) 0.0063(2) -0.0016(2)
I2 0.0428(3) 0.0405(3) 0.0425(4) -0.0028(3) 0.0027(3) 0.0037(3)
I3 0.0411(3) 0.0449(3) 0.0467(4) 0.0010(3) 0.0072(3) 0.0021(2)
I4 0.0456(3) 0.0437(3) 0.0449(4) -0.0041(3) 0.0026(3) 0.0036(3)
I5 0.0488(4) 0.0445(3) 0.0411(4) -0.0027(3) 0.0057(3) -0.0037(3)
I6 0.0443(3) 0.0450(3) 0.0460(4) -0.0039(3) 0.0025(3) 0.0022(3)
Mn1 0.0265(9) 0.0261(9) 0.0253(11) -0.0004(8) 0.0043(8) -0.0009(7)
N1 0.025(4) 0.046(4) 0.021(4) 0.003(3) 0.001(3) 0.004(3)
N2 0.058(6) 0.046(5) 0.024(5) -0.001(4) 0.006(4) 0.003(4)
O1 0.032(3) 0.040(3) 0.040(4) -0.004(3) -0.001(3) -0.011(3)
O2 0.033(3) 0.029(3) 0.035(4) -0.006(3) 0.002(3) 0.001(3)
S1 0.0411(13) 0.0337(12) 0.0387(16) 0.0037(11) -0.0045(11) -0.0058(10)
S2 0.0492(15) 0.0494(14) 0.0403(17) -0.0026(12) 0.0131(12) -0.0045(12)
C1 0.031(5) 0.050(6) 0.032(6) -0.007(4) 0.010(4) 0.002(4)
C2 0.029(5) 0.040(5) 0.031(6) 0.001(4) -0.001(4) 0.006(4)
C3 0.037(5) 0.035(5) 0.022(5) 0.004(4) 0.009(4) -0.002(4)
C4 0.033(5) 0.068(7) 0.030(6) 0.005(5) 0.011(4) 0.020(5)
C5 0.032(5) 0.070(7) 0.022(6) 0.002(5) -0.001(4) 0.006(5)
C6 0.033(5) 0.034(5) 0.019(5) 0.006(4) 0.004(4) -0.002(4)
C7 0.048(6) 0.068(7) 0.033(7) -0.003(5) 0.013(5) -0.012(5)
C8 0.053(7) 0.066(7) 0.047(8) -0.004(6) 0.023(6) -0.015(6)
C9 0.042(6) 0.067(7) 0.034(7) 0.001(5) 0.001(5) 0.010(5)
C10 0.035(5) 0.070(7) 0.026(6) -0.004(5) -0.005(4) 0.005(5)
O3 0.034(4) 0.065(5) 0.074(6) -0.002(4) 0.009(4) 0.009(3)
O4 0.101(6) 0.039(4) 0.029(4) 0.002(3) -0.002(4) -0.002(4)
C11 0.079(8) 0.035(5) 0.065(9) -0.016(5) -0.015(7) -0.002(5)
C12 0.037(6) 0.087(9) 0.084(10) 0.018(7) 0.019(6) -0.012(6)
C13 0.053(7) 0.078(8) 0.059(8) -0.009(7) 0.016(6) -0.009(6)
C14 0.112(12) 0.107(11) 0.068(10) -0.042(9) 0.052(9) -0.034(9)

loop_
_atom_type_symbol
_atom_type_description
_atom_type_scat_dispersion_real
_atom_type_scat_dispersion_imag
_atom_type_scat_source
C C 0.0033 0.0016 'International Tables Vol C Tables 4.2.6.8 and 6.1.1.4'
H H 0.0000 0.0000 'International Tables Vol C Tables 4.2.6.8 and 6.1.1.4'
N N 0.0061 0.0033 'International Tables Vol C Tables 4.2.6.8 and 6.1.1.4'
O O 0.0106 0.0060 'International Tables Vol C Tables 4.2.6.8 and 6.1.1.4'
I I -0.4742 1.8119 'International Tables Vol C Tables 4.2.6.8 and 6.1.1.4'
Ag Ag -0.8971 1.1015 'International Tables Vol C Tables 4.2.6.8 and 6.1.1.4'
Mn Mn 0.3368 0.7283 'International Tables Vol C Tables 4.2.6.8 and 6.1.1.4'
S S 0.1246 0.1234 'International Tables Vol C Tables 4.2.6.8 and 6.1.1.4'

loop_
_geom_angle_atom_site_label_1
_geom_angle_atom_site_label_2
_geom_angle_atom_site_label_3
_geom_angle
_geom_angle_site_symmetry_1
_geom_angle_site_symmetry_3
I6 Ag1 I2 114.33(3) 2_756 .
I6 Ag1 I5 109.40(3) 2_756 2_746
I2 Ag1 I5 109.59(3) . 2_746
I6 Ag1 I1 111.29(3) 2_756 .
I2 Ag1 I1 112.79(3) . .
I5 Ag1 I1 98.22(3) 2_746 .
I6 Ag1 Ag5 54.94(2) 2_756 2_756
I2 Ag1 Ag5 142.49(3) . 2_756
I5 Ag1 Ag5 107.68(3) 2_746 2_756
I1 Ag1 Ag5 56.99(2) . 2_756
I3 Ag2 I2 115.41(3) . .
I3 Ag2 I4 108.79(3) . .
I2 Ag2 I4 115.14(4) . .
I3 Ag2 I1 106.34(3) . .
I2 Ag2 I1 113.61(3) . .
I4 Ag2 I1 95.50(3) . .
I5 Ag3 I3 114.86(3) . .
I5 Ag3 I6 116.38(4) . .
I3 Ag3 I6 109.40(3) . .
I5 Ag3 I1 113.60(3) . .
I3 Ag3 I1 105.76(3) . .
I6 Ag3 I1 94.64(3) . .
I4 Ag4 I5 117.37(3) 2_756 .
I4 Ag4 I2 110.77(3) 2_756 2_746
I5 Ag4 I2 108.13(3) . 2_746
I4 Ag4 I1 111.79(3) 2_756 .
I5 Ag4 I1 112.40(3) . .
I2 Ag4 I1 93.81(3) 2_746 .
I4 Ag4 Ag5 55.32(2) 2_756 2_756
I5 Ag4 Ag5 146.16(4) . 2_756
I2 Ag4 Ag5 104.79(3) 2_746 2_756
I1 Ag4 Ag5 57.14(2) . 2_756
I4 Ag5 I6 113.09(3) . .
I4 Ag5 I3 113.02(4) . 1_545
I6 Ag5 I3 109.41(3) . 1_545
I4 Ag5 I1 113.73(3) . 2_746
I6 Ag5 I1 112.13(3) . 2_746
I3 Ag5 I1 93.96(3) 1_545 2_746
I4 Ag5 Ag4 56.17(2) . 2_746
I6 Ag5 Ag4 142.54(4) . 2_746
I3 Ag5 Ag4 107.42(3) 1_545 2_746
I1 Ag5 Ag4 58.26(2) 2_746 2_746
I4 Ag5 Ag1 142.87(4) . 2_746
I6 Ag5 Ag1 55.81(3) . 2_746
I3 Ag5 Ag1 103.77(3) 1_545 2_746
I1 Ag5 Ag1 56.98(2) 2_746 2_746
Ag4 Ag5 Ag1 108.57(3) 2_746 2_746
Ag1 I1 Ag5 66.03(3) . 2_756
Ag1 I1 Ag2 64.17(3) . .
Ag5 I1 Ag2 122.57(3) 2_756 .
Ag1 I1 Ag3 126.31(3) . .
Ag5 I1 Ag3 122.71(3) 2_756 .
Ag2 I1 Ag3 70.99(3) . .
Ag1 I1 Ag4 121.76(3) . .
Ag5 I1 Ag4 64.61(2) 2_756 .
Ag2 I1 Ag4 124.60(3) . .
Ag3 I1 Ag4 64.37(3) . .
Ag2 I2 Ag1 67.19(3) . .
Ag2 I2 Ag4 99.55(3) . 2_756
Ag1 I2 Ag4 99.70(3) . 2_756
Ag2 I3 Ag3 75.28(3) . .
Ag2 I3 Ag5 99.18(3) . 1_565
Ag3 I3 Ag5 101.29(3) . 1_565
Ag5 I4 Ag4 68.51(3) . 2_746
Ag5 I4 Ag2 100.51(3) . .
Ag4 I4 Ag2 95.28(3) 2_746 .
Ag3 I5 Ag4 68.10(3) . .
Ag3 I5 Ag1 97.52(3) . 2_756
Ag4 I5 Ag1 94.74(3) . 2_756
Ag5 I6 Ag1 69.24(3) . 2_746
Ag5 I6 Ag3 100.50(3) . .
Ag1 I6 Ag3 96.24(3) 2_746 .
O1 Mn1 O1 180.0(3) 3_666 .
O1 Mn1 O2 92.9(2) 3_666 .
O1 Mn1 O2 87.1(2) . .
O1 Mn1 O2 87.1(2) 3_666 3_666
O1 Mn1 O2 92.9(2) . 3_666
O2 Mn1 O2 180.000(2) . 3_666
O1 Mn1 N1 87.5(2) 3_666 3_666
O1 Mn1 N1 92.5(2) . 3_666
O2 Mn1 N1 90.1(2) . 3_666
O2 Mn1 N1 89.9(2) 3_666 3_666
O1 Mn1 N1 92.5(2) 3_666 .
O1 Mn1 N1 87.5(2) . .
O2 Mn1 N1 89.9(2) . .
O2 Mn1 N1 90.1(2) 3_666 .
N1 Mn1 N1 180.000(1) 3_666 .
C1 N1 C5 116.4(8) . .
C1 N1 Mn1 121.8(5) . .
C5 N1 Mn1 121.7(6) . .
C8 N2 C9 114.8(9) . .
S1 O1 Mn1 137.1(4) . .
Mn1 O2 H2A 109.4 . .
Mn1 O2 H2B 123.4 . .
H2A O2 H2B 104.5 . .
O1 S1 C12 103.1(5) . .
O1 S1 C11 104.8(5) . .
C12 S1 C11 99.7(6) . .
O3 S2 C14 105.0(7) . .
O3 S2 C13 104.1(5) . .
C14 S2 C13 97.8(6) . .
N1 C1 C2 123.6(8) . .
N1 C1 H1 118.2 . .
C2 C1 H1 118.2 . .
C1 C2 C3 120.0(8) . .
C1 C2 H2 120.0 . .
C3 C2 H2 120.0 . .
C4 C3 C2 116.1(8) . .
C4 C3 C6 122.4(8) . .
C2 C3 C6 121.4(8) . .
C5 C4 C3 120.8(8) . .
C5 C4 H4 119.6 . .
C3 C4 H4 119.6 . .
N1 C5 C4 123.1(9) . .
N1 C5 H5 118.5 . .
C4 C5 H5 118.5 . .
C10 C6 C7 115.8(9) . .
C10 C6 C3 122.1(8) . .
C7 C6 C3 122.0(8) . .
C8 C7 C6 118.9(10) . .
C8 C7 H7 120.6 . .
C6 C7 H7 120.6 . .
N2 C8 C7 126.1(9) . .
N2 C8 H8 117.0 . .
C7 C8 H8 117.0 . .
N2 C9 C10 124.4(10) . .
N2 C9 H9 117.8 . .
C10 C9 H9 117.8 . .
C6 C10 C9 119.9(9) . .
C6 C10 H10 120.1 . .
C9 C10 H10 120.1 . .
H4B O4 H4A 106.6 . .
S1 C11 H11A 109.5 . .
S1 C11 H11B 109.5 . .
H11A C11 H11B 109.5 . .
S1 C11 H11C 109.5 . .
H11A C11 H11C 109.5 . .
H11B C11 H11C 109.5 . .
S1 C12 H12A 109.5 . .
S1 C12 H12B 109.5 . .
H12A C12 H12B 109.5 . .
S1 C12 H12C 109.5 . .
H12A C12 H12C 109.5 . .
H12B C12 H12C 109.5 . .
S2 C13 H13A 109.5 . .
S2 C13 H13B 109.5 . .
H13A C13 H13B 109.5 . .
S2 C13 H13C 109.5 . .
H13A C13 H13C 109.5 . .
H13B C13 H13C 109.5 . .
S2 C14 H14A 109.5 . .
S2 C14 H14B 109.5 . .
H14A C14 H14B 109.5 . .
S2 C14 H14C 109.5 . .
H14A C14 H14C 109.5 . .
H14B C14 H14C 109.5 . .

loop_
_geom_bond_atom_site_label_1
_geom_bond_atom_site_label_2
_geom_bond_distance
_geom_bond_site_symmetry_2
Ag1 I6 2.8385(10) 2_756
Ag1 I2 2.8576(10) .
Ag1 I5 2.8688(10) 2_746
Ag1 I1 2.9444(10) .
Ag1 Ag5 3.2088(13) 2_756
Ag2 I3 2.8075(10) .
Ag2 I2 2.8123(10) .
Ag2 I4 2.8291(10) .
Ag2 I1 2.9618(11) .
Ag3 I5 2.8165(11) .
Ag3 I3 2.8268(11) .
Ag3 I6 2.8454(10) .
Ag3 I1 2.9646(10) .
Ag4 I4 2.8274(10) 2_756
Ag4 I5 2.8403(10) .
Ag4 I2 2.8772(10) 2_746
Ag4 I1 2.9814(11) .
Ag4 Ag5 3.1670(11) 2_756
Ag5 I4 2.7992(11) .
Ag5 I6 2.8089(10) .
Ag5 I3 2.8323(10) 1_545
Ag5 I1 2.9448(10) 2_746
Ag5 Ag4 3.1670(11) 2_746
Ag5 Ag1 3.2088(13) 2_746
I1 Ag5 2.9448(10) 2_756
I2 Ag4 2.8772(10) 2_756
I3 Ag5 2.8323(10) 1_565
I4 Ag4 2.8274(10) 2_746
I5 Ag1 2.8688(10) 2_756
I6 Ag1 2.8385(10) 2_746
Mn1 O1 2.134(6) 3_666
Mn1 O1 2.134(6) .
Mn1 O2 2.173(5) .
Mn1 O2 2.173(5) 3_666
Mn1 N1 2.316(7) 3_666
Mn1 N1 2.316(7) .
N1 C1 1.332(11) .
N1 C5 1.343(11) .
N2 C8 1.306(13) .
N2 C9 1.321(12) .
O1 S1 1.525(6) .
O2 H2A 0.8300 .
O2 H2B 0.8295 .
S1 C12 1.782(11) .
S1 C11 1.790(10) .
S2 O3 1.498(7) .
S2 C14 1.753(12) .
S2 C13 1.785(11) .
C1 C2 1.373(13) .
C1 H1 0.9400 .
C2 C3 1.384(11) .
C2 H2 0.9400 .
C3 C4 1.379(13) .
C3 C6 1.483(12) .
C4 C5 1.363(13) .
C4 H4 0.9400 .
C5 H5 0.9400 .
C6 C10 1.377(12) .
C6 C7 1.388(12) .
C7 C8 1.370(14) .
C7 H7 0.9400 .
C8 H8 0.9400 .
C9 C10 1.379(14) .
C9 H9 0.9400 .
C10 H10 0.9400 .
O4 H4B 0.8280 .
O4 H4A 0.8219 .
C11 H11A 0.9700 .
C11 H11B 0.9700 .
C11 H11C 0.9700 .
C12 H12A 0.9700 .
C12 H12B 0.9700 .
C12 H12C 0.9700 .
C13 H13A 0.9700 .
C13 H13B 0.9700 .
C13 H13C 0.9700 .
C14 H14A 0.9700 .
C14 H14B 0.9700 .
C14 H14C 0.9700 .

loop_
_geom_hbond_atom_site_label_D
_geom_hbond_atom_site_label_H
_geom_hbond_atom_site_label_A
_geom_hbond_distance_DH
_geom_hbond_distance_HA
_geom_hbond_distance_DA
_geom_hbond_angle_DHA
_geom_hbond_site_symmetry_A
O4 H4A O1 0.82 2.16 2.964(9) 164.2 .
O4 H4B N2 0.83 2.00 2.811(11) 167.1 2_655
O2 H2B S2 0.83 2.97 3.764(6) 160.4 3_666
O2 H2B O3 0.83 1.91 2.699(9) 157.8 3_666
O2 H2A O4 0.83 1.92 2.704(9) 157.0 3_676

loop_
_geom_torsion_atom_site_label_1
_geom_torsion_atom_site_label_2
_geom_torsion_atom_site_label_3
_geom_torsion_atom_site_label_4
_geom_torsion
_geom_torsion_site_symmetry_1
_geom_torsion_site_symmetry_4
I6 Ag1 I1 Ag5 -8.82(3) 2_756 2_756
I2 Ag1 I1 Ag5 -138.86(4) . 2_756
I5 Ag1 I1 Ag5 105.79(3) 2_746 2_756
I6 Ag1 I1 Ag2 141.62(4) 2_756 .
I2 Ag1 I1 Ag2 11.58(3) . .
I5 Ag1 I1 Ag2 -103.77(3) 2_746 .
Ag5 Ag1 I1 Ag2 150.44(3) 2_756 .
I6 Ag1 I1 Ag3 105.21(4) 2_756 .
I2 Ag1 I1 Ag3 -24.83(5) . .
I5 Ag1 I1 Ag3 -140.18(3) 2_746 .
Ag5 Ag1 I1 Ag3 114.02(4) 2_756 .
I6 Ag1 I1 Ag4 25.37(4) 2_756 .
I2 Ag1 I1 Ag4 -104.67(4) . .
I5 Ag1 I1 Ag4 139.98(3) 2_746 .
Ag5 Ag1 I1 Ag4 34.18(3) 2_756 .
I3 Ag2 I1 Ag1 -139.88(4) . .
I2 Ag2 I1 Ag1 -11.84(3) . .
I4 Ag2 I1 Ag1 108.68(3) . .
I3 Ag2 I1 Ag5 -107.54(4) . 2_756
I2 Ag2 I1 Ag5 20.51(5) . 2_756
I4 Ag2 I1 Ag5 141.03(3) . 2_756
I3 Ag2 I1 Ag3 9.73(3) . .
I2 Ag2 I1 Ag3 137.77(4) . .
I4 Ag2 I1 Ag3 -101.71(3) . .
I3 Ag2 I1 Ag4 -27.76(4) . .
I2 Ag2 I1 Ag4 100.28(4) . .
I4 Ag2 I1 Ag4 -139.20(3) . .
I5 Ag3 I1 Ag1 -102.10(4) . .
I3 Ag3 I1 Ag1 24.78(5) . .
I6 Ag3 I1 Ag1 136.44(4) . .
I5 Ag3 I1 Ag5 -19.41(5) . 2_756
I3 Ag3 I1 Ag5 107.46(4) . 2_756
I6 Ag3 I1 Ag5 -140.87(3) . 2_756
I5 Ag3 I1 Ag2 -136.51(4) . .
I3 Ag3 I1 Ag2 -9.63(3) . .
I6 Ag3 I1 Ag2 102.03(3) . .
I5 Ag3 I1 Ag4 9.74(3) . .
I3 Ag3 I1 Ag4 136.61(4) . .
I6 Ag3 I1 Ag4 -111.72(3) . .
I4 Ag4 I1 Ag1 -25.63(5) 2_756 .
I5 Ag4 I1 Ag1 108.82(4) . .
I2 Ag4 I1 Ag1 -139.79(3) 2_746 .
Ag5 Ag4 I1 Ag1 -34.63(3) 2_756 .
I4 Ag4 I1 Ag5 9.00(3) 2_756 2_756
I5 Ag4 I1 Ag5 143.45(4) . 2_756
I2 Ag4 I1 Ag5 -105.16(3) 2_746 2_756
I4 Ag4 I1 Ag2 -104.36(4) 2_756 .
I5 Ag4 I1 Ag2 30.09(5) . .
I2 Ag4 I1 Ag2 141.48(3) 2_746 .
Ag5 Ag4 I1 Ag2 -113.36(4) 2_756 .
I4 Ag4 I1 Ag3 -144.02(4) 2_756 .
I5 Ag4 I1 Ag3 -9.57(3) . .
I2 Ag4 I1 Ag3 101.82(3) 2_746 .
Ag5 Ag4 I1 Ag3 -153.02(3) 2_756 .
I3 Ag2 I2 Ag1 135.12(4) . .
I4 Ag2 I2 Ag1 -96.79(4) . .
I1 Ag2 I2 Ag1 11.91(3) . .
I3 Ag2 I2 Ag4 38.54(4) . 2_756
I4 Ag2 I2 Ag4 166.63(3) . 2_756
I1 Ag2 I2 Ag4 -84.66(4) . 2_756
I6 Ag1 I2 Ag2 -140.38(4) 2_756 .
I5 Ag1 I2 Ag2 96.40(3) 2_746 .
I1 Ag1 I2 Ag2 -11.91(3) . .
Ag5 Ag1 I2 Ag2 -76.88(5) 2_756 .
I6 Ag1 I2 Ag4 -44.03(4) 2_756 2_756
I5 Ag1 I2 Ag4 -167.25(3) 2_746 2_756
I1 Ag1 I2 Ag4 84.44(4) . 2_756
Ag5 Ag1 I2 Ag4 19.47(6) 2_756 2_756
I2 Ag2 I3 Ag3 -136.94(4) . .
I4 Ag2 I3 Ag3 91.87(4) . .
I1 Ag2 I3 Ag3 -9.97(3) . .
I2 Ag2 I3 Ag5 -37.59(4) . 1_565
I4 Ag2 I3 Ag5 -168.77(3) . 1_565
I1 Ag2 I3 Ag5 89.38(3) . 1_565
I5 Ag3 I3 Ag2 136.05(4) . .
I6 Ag3 I3 Ag2 -90.93(3) . .
I1 Ag3 I3 Ag2 9.94(3) . .
I5 Ag3 I3 Ag5 39.40(4) . 1_565
I6 Ag3 I3 Ag5 172.42(3) . 1_565
I1 Ag3 I3 Ag5 -86.71(3) . 1_565
I6 Ag5 I4 Ag4 138.85(4) . 2_746
I3 Ag5 I4 Ag4 -96.14(4) 1_545 2_746
I1 Ag5 I4 Ag4 9.44(3) 2_746 2_746
Ag1 Ag5 I4 Ag4 75.52(6) 2_746 2_746
I6 Ag5 I4 Ag2 47.27(4) . .
I3 Ag5 I4 Ag2 172.28(3) 1_545 .
I1 Ag5 I4 Ag2 -82.13(4) 2_746 .
Ag4 Ag5 I4 Ag2 -91.58(3) 2_746 .
Ag1 Ag5 I4 Ag2 -16.06(6) 2_746 .
I3 Ag2 I4 Ag5 -79.61(4) . .
I2 Ag2 I4 Ag5 149.06(3) . .
I1 Ag2 I4 Ag5 29.74(3) . .
I3 Ag2 I4 Ag4 -148.69(3) . 2_746
I2 Ag2 I4 Ag4 79.98(4) . 2_746
I1 Ag2 I4 Ag4 -39.34(3) . 2_746
I3 Ag3 I5 Ag4 -131.89(4) . .
I6 Ag3 I5 Ag4 98.44(4) . .
I1 Ag3 I5 Ag4 -9.94(3) . .
I3 Ag3 I5 Ag1 -39.79(4) . 2_756
I6 Ag3 I5 Ag1 -169.46(3) . 2_756
I1 Ag3 I5 Ag1 82.17(4) . 2_756
I4 Ag4 I5 Ag3 141.51(4) 2_756 .
I2 Ag4 I5 Ag3 -92.36(3) 2_746 .
I1 Ag4 I5 Ag3 9.79(3) . .
Ag5 Ag4 I5 Ag3 73.73(7) 2_756 .
I4 Ag4 I5 Ag1 45.30(4) 2_756 2_756
I2 Ag4 I5 Ag1 171.43(3) 2_746 2_756
I1 Ag4 I5 Ag1 -86.42(4) . 2_756
Ag5 Ag4 I5 Ag1 -22.48(7) 2_756 2_756
I4 Ag5 I6 Ag1 -139.30(4) . 2_746
I3 Ag5 I6 Ag1 93.76(3) 1_545 2_746
I1 Ag5 I6 Ag1 -9.09(3) 2_746 2_746
Ag4 Ag5 I6 Ag1 -75.32(6) 2_746 2_746
I4 Ag5 I6 Ag3 -46.55(4) . .
I3 Ag5 I6 Ag3 -173.48(3) 1_545 .
I1 Ag5 I6 Ag3 83.67(4) 2_746 .
Ag4 Ag5 I6 Ag3 17.43(7) 2_746 .
Ag1 Ag5 I6 Ag3 92.75(3) 2_746 .
I5 Ag3 I6 Ag5 -150.24(4) . .
I3 Ag3 I6 Ag5 77.53(4) . .
I1 Ag3 I6 Ag5 -30.99(3) . .
I5 Ag3 I6 Ag1 -80.26(4) . 2_746
I3 Ag3 I6 Ag1 147.51(3) . 2_746
I1 Ag3 I6 Ag1 38.99(3) . 2_746
O1 Mn1 N1 C1 60.8(7) 3_666 .
O1 Mn1 N1 C1 -119.2(7) . .
O2 Mn1 N1 C1 -32.1(7) . .
O2 Mn1 N1 C1 147.9(7) 3_666 .
N1 Mn1 N1 C1 -135(84) 3_666 .
O1 Mn1 N1 C5 -115.3(7) 3_666 .
O1 Mn1 N1 C5 64.7(7) . .
O2 Mn1 N1 C5 151.7(7) . .
O2 Mn1 N1 C5 -28.3(7) 3_666 .
N1 Mn1 N1 C5 49(84) 3_666 .
O1 Mn1 O1 S1 -141(100) 3_666 .
O2 Mn1 O1 S1 144.9(6) . .
O2 Mn1 O1 S1 -35.1(6) 3_666 .
N1 Mn1 O1 S1 54.9(6) 3_666 .
N1 Mn1 O1 S1 -125.1(6) . .
Mn1 O1 S1 C12 130.1(6) . .
Mn1 O1 S1 C11 -126.0(6) . .
C5 N1 C1 C2 1.3(14) . .
Mn1 N1 C1 C2 -175.0(7) . .
N1 C1 C2 C3 -1.4(14) . .
C1 C2 C3 C4 0.7(13) . .
C1 C2 C3 C6 179.0(8) . .
C2 C3 C4 C5 -0.2(14) . .
C6 C3 C4 C5 -178.4(9) . .
C1 N1 C5 C4 -0.8(15) . .
Mn1 N1 C5 C4 175.6(8) . .
C3 C4 C5 N1 0.2(16) . .
C4 C3 C6 C10 150.1(10) . .
C2 C3 C6 C10 -28.1(13) . .
C4 C3 C6 C7 -30.1(14) . .
C2 C3 C6 C7 151.7(9) . .
C10 C6 C7 C8 1.7(15) . .
C3 C6 C7 C8 -178.1(9) . .
C9 N2 C8 C7 -1.7(17) . .
C6 C7 C8 N2 -0.3(18) . .
C8 N2 C9 C10 2.2(16) . .
C7 C6 C10 C9 -1.3(14) . .
C3 C6 C10 C9 178.6(9) . .
N2 C9 C10 C6 -0.7(17) . .
